data_7711870
loop_
_publ_author_name
'Cao, Xiao-Qin'
'Wu, Wei-Peng'
'Li, Qiang'
'Zheng, Teng-Fei'
'Chen, Yong-Qiang'
'Chen, Jing-Lin'
'Liu, Sui-Jun'
'Wen, He-Rui'

_publ_section_title
;
 Selective recognition of Hg<sup>2+</sup> ions in aqueous solution by a
 Cd<sup>II</sup>-based metal-organic framework with good stability and
 vacant coordination sites.
;
_journal_issue 3
_journal_name_full 'Dalton transactions (Cambridge, England : 2003)'
_journal_page_first 652
_journal_page_last 658
_journal_paper_doi 10.1039/d2dt03386k
_journal_volume 52
_journal_year 2023
_chemical_formula_sum 'C18 H8 Cd N6 O6 S2'
_chemical_formula_weight 580.82
_space_group_crystal_system triclinic
_space_group_IT_number 2
_space_group_name_Hall '-P 1'
_space_group_name_H-M_alt 'P -1'
_atom_sites_solution_hydrogens geom
_audit_creation_method SHELXL-2017/1
_audit_update_record
;
2022-08-22 deposited with the CCDC.	2022-12-05 downloaded from the CCDC.
;
_cell_angle_alpha 105.4870(10)
_cell_angle_beta 97.6220(10)
_cell_angle_gamma 99.9180(10)
_cell_formula_units_Z 2
_cell_length_a 10.1318(3)
_cell_length_b 10.4983(3)
_cell_length_c 10.9116(3)
_cell_measurement_reflns_used 9932
_cell_measurement_temperature 293(2)
_cell_measurement_theta_max 27.471
_cell_measurement_theta_min 3.220
_cell_volume 1082.09(5)
_computing_cell_refinement 'Bruker SMART'
_computing_data_collection 'Bruker SMART'
_computing_data_reduction 'Bruker SAINT'
_computing_molecular_graphics 'Bruker SHELXTL'
_computing_publication_material 'Bruker SHELXTL'
_computing_structure_refinement 'SHELXL-2017/1 (Sheldrick, 2017)'
_computing_structure_solution 'SHELXT 2014/5 (Sheldrick, 2014)'
_diffrn_ambient_temperature 293(2)
_diffrn_measured_fraction_theta_full 0.994
_diffrn_measured_fraction_theta_max 0.994
_diffrn_measurement_device_type 'CCD area detector'
_diffrn_measurement_method 'phi and omega scans'
_diffrn_radiation_type MoK\a
_diffrn_radiation_wavelength 0.71073
_diffrn_reflns_av_R_equivalents 0.0177
_diffrn_reflns_av_unetI/netI 0.0170
_diffrn_reflns_Laue_measured_fraction_full 0.994
_diffrn_reflns_Laue_measured_fraction_max 0.994
_diffrn_reflns_limit_h_max 12
_diffrn_reflns_limit_h_min -12
_diffrn_reflns_limit_k_max 12
_diffrn_reflns_limit_k_min -12
_diffrn_reflns_limit_l_max 12
_diffrn_reflns_limit_l_min -12
_diffrn_reflns_number 13525
_diffrn_reflns_point_group_measured_fraction_full 0.994
_diffrn_reflns_point_group_measured_fraction_max 0.994
_diffrn_reflns_theta_full 25.009
_diffrn_reflns_theta_max 25.009
_diffrn_reflns_theta_min 3.220
_diffrn_source 'sealed tube'
_exptl_absorpt_coefficient_mu 1.251
_exptl_crystal_colour yellow
_exptl_crystal_density_diffrn 1.783
_exptl_crystal_description block
_exptl_crystal_F_000 572
_exptl_crystal_size_max 0.22
_exptl_crystal_size_mid 0.21
_exptl_crystal_size_min 0.2
_refine_diff_density_max 2.419
_refine_diff_density_min -0.858
_refine_diff_density_rms 0.118
_refine_ls_extinction_method none
_refine_ls_goodness_of_fit_ref 1.086
_refine_ls_hydrogen_treatment constr
_refine_ls_matrix_type full
_refine_ls_number_parameters 298
_refine_ls_number_reflns 3779
_refine_ls_number_restraints 12
_refine_ls_restrained_S_all 1.088
_refine_ls_R_factor_all 0.0382
_refine_ls_R_factor_gt 0.0357
_refine_ls_shift/su_max 0.000
_refine_ls_shift/su_mean 0.000
_refine_ls_structure_factor_coef Fsqd
_refine_ls_weighting_details 'w=1/[\s^2^(Fo^2^)+(0.0540P)^2^+4.3043P] where P=(Fo^2^+2Fc^2^)/3'
_refine_ls_weighting_scheme calc
_refine_ls_wR_factor_gt 0.1074
_refine_ls_wR_factor_ref 0.1099
_reflns_Friedel_coverage 0.000
_reflns_number_gt 3533
_reflns_number_total 3779
_reflns_threshold_expression 'I > 2\s(I)'
_cod_data_source_file d2dt03386k2.cif
_cod_data_source_block 1_a
_cod_depositor_comments 'Adding full bibliography for 7711870.cif.'
_cod_database_code 7711870
_shelx_shelxl_version_number 2017/1
_shelx_space_group_comment
;
The symmetry employed for this shelxl refinement is uniquely defined
by the following loop, which should always be used as a source of
symmetry information in preference to the above space-group names.
They are only intended as comments.
;

loop_
_space_group_symop_operation_xyz
'x, y, z'
'-x, -y, -z'

loop_
_atom_site_label
_atom_site_type_symbol
_atom_site_fract_x
_atom_site_fract_y
_atom_site_fract_z
_atom_site_U_iso_or_equiv
_atom_site_adp_type
_atom_site_occupancy
_atom_site_site_symmetry_order
_atom_site_calc_flag
_atom_site_refinement_flags_posn
_atom_site_refinement_flags_adp
_atom_site_refinement_flags_occupancy
_atom_site_disorder_assembly
_atom_site_disorder_group
Cd1 Cd 0.12662(3) 0.62257(3) -0.05242(3) 0.02335(13) Uani 1 1 d . . . . .
O1 O 0.1131(4) 0.8313(4) -0.0590(4) 0.0454(9) Uani 1 1 d . . . . .
C1 C 0.9625(5) 0.4110(5) 0.6530(5) 0.0384(11) Uani 1 1 d . . . . .
H1 H 1.005213 0.339959 0.655968 0.046 Uiso 1 1 calc R U . . .
N1 N 0.9946(4) 0.5355(4) 0.7435(4) 0.0327(9) Uani 1 1 d . . . . .
S1 S 0.54862(15) 0.80034(17) 0.74757(12) 0.0501(4) Uani 1 1 d . . . . .
S2 S 0.13370(11) 1.10704(11) -0.06646(12) 0.0314(3) Uani 1 1 d . . . . .
O2 O 0.3063(4) 0.7977(4) -0.1150(5) 0.0568(12) Uani 1 1 d . . . . .
C2 C 0.9106(5) 0.6053(5) 0.7049(5) 0.0339(11) Uani 1 1 d . . . . .
N2 N 0.8259(4) 0.5307(4) 0.5925(4) 0.0305(8) Uani 1 1 d . . . . .
O4 O 0.2716(3) 1.4701(3) -0.0881(3) 0.0336(7) Uani 1 1 d . . . . .
C4 C 0.7217(4) 0.5740(5) 0.5233(4) 0.0301(10) Uani 1 1 d . . . . .
N4 N 0.2522(4) 0.6977(4) 0.1549(4) 0.0320(9) Uani 1 1 d . . . . .
N3 N 0.4138(4) 0.7078(4) 0.3147(4) 0.0310(8) Uani 1 1 d . . . . .
O3 O 0.0792(3) 1.3860(3) -0.0377(4) 0.0359(8) Uani 1 1 d . . . . .
C3 C 0.8593(5) 0.4067(5) 0.5584(5) 0.0382(11) Uani 1 1 d . . . . .
H3 H 0.819243 0.334166 0.485248 0.046 Uiso 1 1 calc R U . . .
C5 C 0.6472(5) 0.6620(5) 0.5919(4) 0.0307(10) Uani 1 1 d . . . . .
N5 N 0.6597(4) 0.7089(5) 0.7210(4) 0.0403(10) Uani 1 1 d . . . . .
C6 C 0.6907(5) 0.5316(5) 0.3912(4) 0.0338(11) Uani 1 1 d . . . . .
H6 H 0.737341 0.472015 0.345133 0.041 Uiso 1 1 calc R U . . .
N6 N 0.4806(4) 0.7893(5) 0.6019(4) 0.0422(11) Uani 1 1 d . . . . .
C9 C 0.5166(4) 0.6639(5) 0.3853(4) 0.0306(10) Uani 1 1 d . . . . .
C8 C 0.5450(5) 0.7081(5) 0.5230(5) 0.0324(10) Uani 1 1 d . . . . .
C7 C 0.5882(5) 0.5772(5) 0.3232(4) 0.0334(11) Uani 1 1 d . . . . .
H7 H 0.569586 0.546690 0.233188 0.040 Uiso 1 1 calc R U . . .
C10 C 0.3885(6) 0.8349(6) 0.3346(6) 0.0499(15) Uani 1 1 d . . . . .
H10 H 0.431254 0.911571 0.402847 0.060 Uiso 1 1 calc R U . . .
C11 C 0.3287(5) 0.6278(5) 0.2041(4) 0.0306(10) Uani 1 1 d . . . . .
C12 C 0.2895(6) 0.8269(5) 0.2361(5) 0.0460(13) Uani 1 1 d . . . . .
H12 H 0.252041 0.898869 0.224892 0.055 Uiso 1 1 calc R U . . .
C13 C 0.2256(5) 0.8712(5) -0.0870(5) 0.0312(10) Uani 1 1 d . . . . .
C14 C 0.2594(5) 1.0163(4) -0.0824(4) 0.0285(10) Uani 1 1 d . . . . .
C15 C 0.3799(5) 1.0943(5) -0.0860(5) 0.0338(11) Uani 1 1 d . . . . .
H15 H 0.459708 1.062784 -0.092694 0.041 Uiso 1 1 calc R U . . .
C16 C 0.3702(5) 1.2287(5) -0.0784(5) 0.0327(10) Uani 1 1 d . . . . .
H16 H 0.443220 1.295536 -0.078889 0.039 Uiso 1 1 calc R U . . .
C17 C 0.2422(5) 1.2497(4) -0.0702(4) 0.0264(9) Uani 1 1 d . . . . .
C18 C 0.1941(5) 1.3757(4) -0.0650(4) 0.0256(9) Uani 1 1 d . . . . .
O1W O 0.9511(14) 0.8863(13) 0.5781(13) 0.203(5) Uani 1 1 d . U . . .
O2W O 0.0919(17) 0.999(2) -0.4617(18) 0.287(8) Uani 1 1 d . U . . .

loop_
_atom_site_aniso_label
_atom_site_aniso_U_11
_atom_site_aniso_U_22
_atom_site_aniso_U_33
_atom_site_aniso_U_23
_atom_site_aniso_U_13
_atom_site_aniso_U_12
Cd1 0.02375(19) 0.02084(19) 0.0265(2) 0.00916(13) 0.00055(13) 0.00728(12)
O1 0.043(2) 0.0284(18) 0.078(3) 0.0265(18) 0.027(2) 0.0132(15)
C1 0.037(3) 0.037(3) 0.040(3) 0.009(2) 0.002(2) 0.013(2)
N1 0.030(2) 0.035(2) 0.031(2) 0.0109(17) -0.0006(16) 0.0066(17)
S1 0.0482(8) 0.0704(10) 0.0250(6) -0.0020(6) 0.0013(6) 0.0253(7)
S2 0.0264(6) 0.0245(6) 0.0486(7) 0.0143(5) 0.0133(5) 0.0092(4)
O2 0.045(2) 0.034(2) 0.109(4) 0.032(2) 0.033(2) 0.0206(17)
C2 0.029(2) 0.042(3) 0.031(2) 0.014(2) -0.0015(19) 0.009(2)
N2 0.0251(19) 0.040(2) 0.0251(19) 0.0104(17) -0.0004(15) 0.0077(17)
O4 0.0392(18) 0.0252(16) 0.046(2) 0.0163(15) 0.0194(15) 0.0138(14)
C4 0.023(2) 0.042(3) 0.026(2) 0.011(2) 0.0017(18) 0.0070(19)
N4 0.030(2) 0.035(2) 0.030(2) 0.0101(17) -0.0023(16) 0.0071(17)
N3 0.028(2) 0.035(2) 0.026(2) 0.0067(17) -0.0023(16) 0.0072(16)
O3 0.0326(18) 0.0320(17) 0.052(2) 0.0175(16) 0.0168(16) 0.0151(14)
C3 0.036(3) 0.040(3) 0.032(3) 0.002(2) -0.001(2) 0.011(2)
C5 0.023(2) 0.041(3) 0.022(2) 0.0065(19) -0.0011(17) 0.0008(19)
N5 0.037(2) 0.057(3) 0.022(2) 0.0061(19) -0.0011(17) 0.012(2)
C6 0.025(2) 0.051(3) 0.025(2) 0.009(2) 0.0046(18) 0.012(2)
N6 0.038(2) 0.054(3) 0.030(2) 0.001(2) 0.0004(18) 0.018(2)
C9 0.022(2) 0.042(3) 0.026(2) 0.012(2) -0.0016(18) 0.0046(19)
C8 0.030(2) 0.037(3) 0.028(2) 0.007(2) 0.0023(19) 0.006(2)
C7 0.030(2) 0.050(3) 0.020(2) 0.009(2) 0.0035(18) 0.010(2)
C10 0.058(4) 0.036(3) 0.041(3) -0.002(2) -0.015(3) 0.010(3)
C11 0.026(2) 0.038(3) 0.025(2) 0.009(2) -0.0025(18) 0.0065(19)
C12 0.055(3) 0.034(3) 0.042(3) 0.005(2) -0.009(3) 0.017(2)
C13 0.033(2) 0.023(2) 0.040(3) 0.013(2) 0.006(2) 0.0088(19)
C14 0.031(2) 0.025(2) 0.034(2) 0.0128(19) 0.0098(19) 0.0116(18)
C15 0.029(2) 0.031(2) 0.050(3) 0.018(2) 0.012(2) 0.015(2)
C16 0.029(2) 0.028(2) 0.048(3) 0.019(2) 0.012(2) 0.0074(19)
C17 0.032(2) 0.022(2) 0.028(2) 0.0100(18) 0.0079(18) 0.0095(18)
C18 0.031(2) 0.024(2) 0.023(2) 0.0075(17) 0.0053(17) 0.0105(18)
O1W 0.204(5) 0.202(5) 0.200(5) 0.058(2) 0.038(2) 0.043(2)
O2W 0.292(8) 0.285(8) 0.284(8) 0.082(3) 0.060(3) 0.062(3)

loop_
_atom_type_symbol
_atom_type_description
_atom_type_scat_dispersion_real
_atom_type_scat_dispersion_imag
_atom_type_scat_source
C C 0.0033 0.0016 'International Tables Vol C Tables 4.2.6.8 and 6.1.1.4'
H H 0.0000 0.0000 'International Tables Vol C Tables 4.2.6.8 and 6.1.1.4'
N N 0.0061 0.0033 'International Tables Vol C Tables 4.2.6.8 and 6.1.1.4'
O O 0.0106 0.0060 'International Tables Vol C Tables 4.2.6.8 and 6.1.1.4'
S S 0.1246 0.1234 'International Tables Vol C Tables 4.2.6.8 and 6.1.1.4'
Cd Cd -0.8075 1.2024 'International Tables Vol C Tables 4.2.6.8 and 6.1.1.4'

loop_
_geom_angle_atom_site_label_1
_geom_angle_atom_site_label_2
_geom_angle_atom_site_label_3
_geom_angle
_geom_angle_site_symmetry_1
_geom_angle_site_symmetry_3
_geom_angle_publ_flag
O1 Cd1 N1 89.38(15) . 1_454 ?
O1 Cd1 N4 93.61(15) . . ?
N1 Cd1 N4 176.37(14) 1_454 . ?
O1 Cd1 O4 140.82(12) . 1_545 ?
N1 Cd1 O4 94.83(13) 1_454 1_545 ?
N4 Cd1 O4 84.16(13) . 1_545 ?
O1 Cd1 O3 87.64(12) . 2_575 ?
N1 Cd1 O3 89.20(13) 1_454 2_575 ?
N4 Cd1 O3 88.85(13) . 2_575 ?
O4 Cd1 O3 131.26(11) 1_545 2_575 ?
O1 Cd1 O3 165.16(12) . 1_545 ?
N1 Cd1 O3 86.44(13) 1_454 1_545 ?
N4 Cd1 O3 90.16(13) . 1_545 ?
O4 Cd1 O3 53.86(11) 1_545 1_545 ?
O3 Cd1 O3 78.08(12) 2_575 1_545 ?
O1 Cd1 O2 52.29(12) . . ?
N1 Cd1 O2 95.11(15) 1_454 . ?
N4 Cd1 O2 88.37(15) . . ?
O4 Cd1 O2 88.53(11) 1_545 . ?
O3 Cd1 O2 139.52(11) 2_575 . ?
O3 Cd1 O2 142.29(11) 1_545 . ?
C13 O1 Cd1 101.4(3) . . ?
C3 C1 N1 109.8(5) . . ?
C3 C1 H1 125.1 . . ?
N1 C1 H1 125.1 . . ?
C2 N1 C1 106.1(4) . . ?
C2 N1 Cd1 118.7(3) . 1_656 ?
C1 N1 Cd1 134.1(3) . 1_656 ?
N5 S1 N6 101.1(2) . . ?
C17 S2 C14 91.5(2) . . ?
C13 O2 Cd1 82.6(3) . . ?
N1 C2 N2 110.9(4) . . ?
C2 N2 C3 107.2(4) . . ?
C2 N2 C4 126.0(4) . . ?
C3 N2 C4 126.8(4) . . ?
C18 O4 Cd1 95.5(3) . 1_565 ?
C6 C4 C5 118.7(4) . . ?
C6 C4 N2 121.4(4) . . ?
C5 C4 N2 119.9(4) . . ?
C11 N4 C12 106.2(4) . . ?
C11 N4 Cd1 123.9(3) . . ?
C12 N4 Cd1 128.1(3) . . ?
C11 N3 C10 106.9(4) . . ?
C11 N3 C9 124.0(4) . . ?
C10 N3 C9 128.9(4) . . ?
C18 O3 Cd1 166.0(3) . 2_575 ?
C18 O3 Cd1 88.4(3) . 1_565 ?
Cd1 O3 Cd1 101.92(12) 2_575 1_565 ?
C1 C3 N2 106.0(4) . . ?
C1 C3 H3 127.0 . . ?
N2 C3 H3 127.0 . . ?
N5 C5 C4 126.9(4) . . ?
N5 C5 C8 113.1(4) . . ?
C4 C5 C8 120.0(4) . . ?
C5 N5 S1 106.7(3) . . ?
C4 C6 C7 120.9(4) . . ?
C4 C6 H6 119.5 . . ?
C7 C6 H6 119.5 . . ?
C8 N6 S1 105.9(3) . . ?
C7 C9 C8 118.2(4) . . ?
C7 C9 N3 121.1(4) . . ?
C8 C9 N3 120.7(4) . . ?
N6 C8 C9 126.9(4) . . ?
N6 C8 C5 113.2(4) . . ?
C9 C8 C5 119.9(4) . . ?
C9 C7 C6 122.1(4) . . ?
C9 C7 H7 118.9 . . ?
C6 C7 H7 118.9 . . ?
C12 C10 N3 106.4(5) . . ?
C12 C10 H10 126.8 . . ?
N3 C10 H10 126.8 . . ?
N4 C11 N3 110.6(4) . . ?
C10 C12 N4 109.9(5) . . ?
C10 C12 H12 125.0 . . ?
N4 C12 H12 125.0 . . ?
O2 C13 O1 123.3(4) . . ?
O2 C13 C14 120.7(4) . . ?
O1 C13 C14 115.9(4) . . ?
C15 C14 C13 129.8(4) . . ?
C15 C14 S2 111.7(3) . . ?
C13 C14 S2 118.5(3) . . ?
C14 C15 C16 112.4(4) . . ?
C14 C15 H15 123.8 . . ?
C16 C15 H15 123.8 . . ?
C17 C16 C15 112.7(4) . . ?
C17 C16 H16 123.6 . . ?
C15 C16 H16 123.6 . . ?
C16 C17 C18 127.5(4) . . ?
C16 C17 S2 111.6(3) . . ?
C18 C17 S2 121.0(3) . . ?
O3 C18 O4 122.2(4) . . ?
O3 C18 C17 119.9(4) . . ?
O4 C18 C17 118.0(4) . . ?

loop_
_geom_bond_atom_site_label_1
_geom_bond_atom_site_label_2
_geom_bond_distance
_geom_bond_site_symmetry_2
_geom_bond_publ_flag
Cd1 O1 2.239(3) . ?
Cd1 N1 2.299(4) 1_454 ?
Cd1 N4 2.301(4) . ?
Cd1 O4 2.345(3) 1_545 ?
Cd1 O3 2.418(3) 2_575 ?
Cd1 O3 2.499(3) 1_545 ?
Cd1 O2 2.647(4) . ?
O1 C13 1.250(6) . ?
C1 C3 1.354(7) . ?
C1 N1 1.367(7) . ?
C1 H1 0.9300 . ?
N1 C2 1.313(6) . ?
S1 N5 1.607(5) . ?
S1 N6 1.612(4) . ?
S2 C17 1.712(4) . ?
S2 C14 1.717(4) . ?
O2 C13 1.231(6) . ?
C2 N2 1.353(6) . ?
N2 C3 1.369(7) . ?
N2 C4 1.424(6) . ?
O4 C18 1.256(6) . ?
C4 C6 1.365(6) . ?
C4 C5 1.416(7) . ?
N4 C11 1.313(6) . ?
N4 C12 1.364(7) . ?
N3 C11 1.356(6) . ?
N3 C10 1.368(7) . ?
N3 C9 1.425(6) . ?
O3 C18 1.255(6) . ?
C3 H3 0.9300 . ?
C5 N5 1.343(6) . ?
C5 C8 1.426(7) . ?
C6 C7 1.419(7) . ?
C6 H6 0.9300 . ?
N6 C8 1.357(6) . ?
C9 C7 1.358(7) . ?
C9 C8 1.423(6) . ?
C7 H7 0.9300 . ?
C10 C12 1.344(8) . ?
C10 H10 0.9300 . ?
C12 H12 0.9300 . ?
C13 C14 1.489(6) . ?
C14 C15 1.359(7) . ?
C15 C16 1.411(6) . ?
C15 H15 0.9300 . ?
C16 C17 1.363(6) . ?
C16 H16 0.9300 . ?
C17 C18 1.476(6) . ?
